data_7200454
loop_
_publ_author_name
'Ma, Lu-Fang'
'Wang, Li-Ya'
'Hu, Jiang-Liang'
'Wang, Yao-Yu'
'Batten, Stuart R.'
'Wang, Jian-Ge'

_publ_section_title
;
 Dicarboxylate anion-dependent assembly of Ni(II) coordination polymers
 with 4,4&#x2032;-dipyridyl sulfide
;
_journal_issue 5
_journal_name_full CrystEngComm
_journal_page_first 777
_journal_paper_doi 10.1039/b815916e
_journal_volume 11
_journal_year 2009
_chemical_formula_sum 'C36 H26 N6 Ni2 O14 S2'
_chemical_formula_weight 948.17
_chemical_name_systematic
;
?
;
_space_group_IT_number 13
_symmetry_cell_setting monoclinic
_symmetry_space_group_name_Hall '-P 2yac'
_symmetry_space_group_name_H-M 'P 1 2/n 1'
_atom_sites_solution_hydrogens geom
_atom_sites_solution_primary direct
_atom_sites_solution_secondary difmap
_audit_creation_method SHELXL-97
_cell_angle_alpha 90.00
_cell_angle_beta 93.7350(10)
_cell_angle_gamma 90.00
_cell_formula_units_Z 2
_cell_length_a 14.3584(14)
_cell_length_b 8.2781(8)
_cell_length_c 15.8981(15)
_cell_measurement_reflns_used 6302
_cell_measurement_temperature 291(2)
_cell_measurement_theta_max 28.02
_cell_measurement_theta_min 2.46
_cell_volume 1885.6(3)
_computing_cell_refinement 'Bruker SMART'
_computing_data_collection 'Bruker SMART'
_computing_data_reduction 'Bruker SAINT'
_computing_molecular_graphics 'Bruker SHELXTL'
_computing_publication_material 'Bruker SHELXTL'
_computing_structure_refinement 'SHELXL-97 (Sheldrick, 1997)'
_computing_structure_solution 'SHELXS-97 (Sheldrick, 1990)'
_diffrn_ambient_temperature 291(2)
_diffrn_measured_fraction_theta_full 0.998
_diffrn_measured_fraction_theta_max 0.998
_diffrn_measurement_device_type 'CCD area detector'
_diffrn_measurement_method 'phi and omega scans'
_diffrn_radiation_monochromator graphite
_diffrn_radiation_source 'fine-focus sealed tube'
_diffrn_radiation_type MoK\a
_diffrn_radiation_wavelength 0.71073
_diffrn_reflns_av_R_equivalents 0.0246
_diffrn_reflns_av_sigmaI/netI 0.0210
_diffrn_reflns_limit_h_max 17
_diffrn_reflns_limit_h_min -17
_diffrn_reflns_limit_k_max 9
_diffrn_reflns_limit_k_min -10
_diffrn_reflns_limit_l_max 19
_diffrn_reflns_limit_l_min -19
_diffrn_reflns_number 13517
_diffrn_reflns_theta_full 25.50
_diffrn_reflns_theta_max 25.50
_diffrn_reflns_theta_min 2.46
_exptl_absorpt_coefficient_mu 1.189
_exptl_absorpt_correction_T_max 0.6383
_exptl_absorpt_correction_T_min 0.5941
_exptl_absorpt_correction_type multi-scan
_exptl_absorpt_process_details SADABS
_exptl_crystal_colour blue
_exptl_crystal_density_diffrn 1.670
_exptl_crystal_density_method 'not measured'
_exptl_crystal_description block
_exptl_crystal_F_000 968
_exptl_crystal_size_max 0.49
_exptl_crystal_size_mid 0.43
_exptl_crystal_size_min 0.41
_refine_diff_density_max 0.287
_refine_diff_density_min -0.658
_refine_diff_density_rms 0.061
_refine_ls_extinction_method none
_refine_ls_goodness_of_fit_ref 0.735
_refine_ls_hydrogen_treatment constr
_refine_ls_matrix_type full
_refine_ls_number_parameters 272
_refine_ls_number_reflns 3504
_refine_ls_number_restraints 0
_refine_ls_restrained_S_all 0.735
_refine_ls_R_factor_all 0.0303
_refine_ls_R_factor_gt 0.0268
_refine_ls_shift/su_max 0.001
_refine_ls_shift/su_mean 0.000
_refine_ls_structure_factor_coef Fsqd
_refine_ls_weighting_details 'calc w=1/[\s^2^(Fo^2^)+(0.1000P)^2^+0.7500P] where P=(Fo^2^+2Fc^2^)/3'
_refine_ls_weighting_scheme calc
_refine_ls_wR_factor_gt 0.0879
_refine_ls_wR_factor_ref 0.0942
_reflns_number_gt 3157
_reflns_number_total 3504
_reflns_threshold_expression >2sigma(I)
_cod_data_source_file b815916e.txt
_cod_data_source_block b
_cod_depositor_comments
;
The following automatic conversions were performed:
'_symmetry_cell_setting' value 'Monoclinic' changed to 'monoclinic'
according to '/home/saulius/struct/CIF-dictionaries/cif_core.dic'
dictionary named 'cif_core.dic' version 2.4.1 from
2010-06-29.

'_exptl_absorpt_correction_type' value 'MULTI-SCAN' changed
to 'multi-scan' according to
'/home/saulius/struct/CIF-dictionaries/cif_core.dic' dictionary named
'cif_core.dic' version 2.4.1 from
2010-06-29.

'_refine_ls_hydrogen_treatment' value 'CONSTR' changed to
'constr' according to '/home/saulius/struct/CIF-dictionaries/cif_core.dic'
dictionary named 'cif_core.dic' version 2.4.1 from 2010-06-29.

Automatic conversion script
Id: cif_fix_enum 1527 2010-12-29 10:47:43Z saulius 
;
_cod_original_sg_symbol_H-M P2/n
_cod_database_code 7200454

loop_
_symmetry_equiv_pos_as_xyz
'x, y, z'
'-x+1/2, y, -z+1/2'
'-x, -y, -z'
'x-1/2, -y, z-1/2'

loop_
_atom_site_label
_atom_site_type_symbol
_atom_site_fract_x
_atom_site_fract_y
_atom_site_fract_z
_atom_site_U_iso_or_equiv
_atom_site_adp_type
_atom_site_occupancy
_atom_site_symmetry_multiplicity
_atom_site_calc_flag
_atom_site_refinement_flags
_atom_site_disorder_assembly
_atom_site_disorder_group
Ni1 Ni 0.7500 0.72217(4) 1.2500 0.02295(12) Uani 1 2 d S . .
Ni2 Ni 0.7500 0.24878(4) 0.7500 0.02719(13) Uani 1 2 d S . .
S1 S 1.04475(5) 0.73099(7) 0.97408(4) 0.04790(18) Uani 1 1 d . . .
O1 O 0.63149(9) 0.65651(17) 1.17995(8) 0.0337(3) Uani 1 1 d . . .
O2 O 0.76140(9) 0.53202(17) 1.15171(9) 0.0383(3) Uani 1 1 d . . .
O3 O 0.69000(11) 0.25382(17) 0.86195(9) 0.0399(4) Uani 1 1 d . . .
O4 O 0.56350(9) 0.09528(16) 0.84502(8) 0.0342(3) Uani 1 1 d . . .
O5 O 0.32576(9) 0.1641(2) 1.06030(9) 0.0501(4) Uani 1 1 d . . .
O6 O 0.37542(10) 0.24900(17) 1.18355(9) 0.0385(4) Uani 1 1 d . . .
O7 O 0.84237(12) 0.06311(18) 0.79484(9) 0.0468(4) Uani 1 1 d . . .
H1W H 0.8805 0.0478 0.7582 0.070 Uiso 1 1 d R . .
H2W H 0.8132 -0.0204 0.8046 0.070 Uiso 1 1 d R . .
N1 N 0.84667(10) 0.41882(19) 0.80565(10) 0.0292(3) Uani 1 1 d . . .
N2 N 1.18709(10) 1.10664(18) 0.81880(9) 0.0293(3) Uani 1 1 d . . .
N3 N 0.38595(11) 0.2247(2) 1.10898(10) 0.0297(4) Uani 1 1 d . . .
C1 C 0.67424(13) 0.5439(2) 1.14365(11) 0.0280(4) Uani 1 1 d . . .
C2 C 0.61593(12) 0.4239(2) 1.09303(11) 0.0268(4) Uani 1 1 d . . .
C3 C 0.53048(12) 0.3798(2) 1.12156(11) 0.0282(4) Uani 1 1 d . . .
H3 H 0.5105 0.4227 1.1714 0.034 Uiso 1 1 calc R . .
C4 C 0.47536(13) 0.2713(2) 1.07506(12) 0.0257(4) Uani 1 1 d . . .
C5 C 0.49997(13) 0.2092(2) 0.99862(11) 0.0250(4) Uani 1 1 d . . .
H5A H 0.4601 0.1404 0.9672 0.030 Uiso 1 1 calc R . .
C6 C 0.58652(13) 0.25339(19) 0.97035(11) 0.0254(4) Uani 1 1 d . . .
C7 C 0.64470(12) 0.3573(2) 1.01858(11) 0.0273(4) Uani 1 1 d . . .
H7A H 0.7034 0.3825 1.0008 0.033 Uiso 1 1 calc R . .
C8 C 0.61482(12) 0.1934(2) 0.88524(10) 0.0266(4) Uani 1 1 d . . .
C9 C 0.81561(13) 0.5344(2) 0.85511(13) 0.0370(5) Uani 1 1 d . . .
H9 H 0.7514 0.5478 0.8567 0.044 Uiso 1 1 calc R . .
C10 C 0.87354(14) 0.6359(3) 0.90437(14) 0.0400(5) Uani 1 1 d . . .
H10 H 0.8486 0.7149 0.9379 0.048 Uiso 1 1 calc R . .
C11 C 0.96925(14) 0.6169(2) 0.90250(12) 0.0352(4) Uani 1 1 d . . .
C12 C 1.00312(13) 0.4999(3) 0.85020(12) 0.0362(4) Uani 1 1 d . . .
H12 H 1.0670 0.4856 0.8469 0.043 Uiso 1 1 calc R . .
C13 C 0.94021(13) 0.4046(2) 0.80309(12) 0.0329(4) Uani 1 1 d . . .
H13 H 0.9634 0.3267 0.7678 0.040 Uiso 1 1 calc R . .
C14 C 1.21414(14) 1.0736(3) 0.89897(12) 0.0379(5) Uani 1 1 d . . .
H14 H 1.2635 1.1325 0.9244 0.046 Uiso 1 1 calc R . .
C15 C 1.17277(15) 0.9567(3) 0.94614(12) 0.0394(5) Uani 1 1 d . . .
H15 H 1.1941 0.9370 1.0017 0.047 Uiso 1 1 calc R . .
C16 C 1.09872(13) 0.8692(2) 0.90865(12) 0.0310(4) Uani 1 1 d . . .
C17 C 1.07071(14) 0.9006(2) 0.82504(12) 0.0373(5) Uani 1 1 d . . .
H17 H 1.0223 0.8423 0.7977 0.045 Uiso 1 1 calc R . .
C18 C 1.11622(13) 1.0201(2) 0.78331(12) 0.0355(4) Uani 1 1 d . . .
H18 H 1.0966 1.0416 0.7275 0.043 Uiso 1 1 calc R . .

loop_
_atom_site_aniso_label
_atom_site_aniso_U_11
_atom_site_aniso_U_22
_atom_site_aniso_U_33
_atom_site_aniso_U_23
_atom_site_aniso_U_13
_atom_site_aniso_U_12
Ni1 0.0241(2) 0.02250(19) 0.0222(2) 0.000 0.00093(13) 0.000
Ni2 0.0321(2) 0.0287(2) 0.0217(2) 0.000 0.00872(15) 0.000
S1 0.0594(4) 0.0534(4) 0.0303(3) 0.0107(2) -0.0016(3) -0.0282(3)
O1 0.0333(7) 0.0328(7) 0.0347(7) -0.0116(6) -0.0013(5) 0.0001(6)
O2 0.0279(7) 0.0424(8) 0.0449(8) -0.0145(7) 0.0047(6) -0.0037(6)
O3 0.0461(9) 0.0490(9) 0.0265(8) -0.0108(6) 0.0159(6) -0.0173(6)
O4 0.0400(7) 0.0360(7) 0.0272(7) -0.0082(6) 0.0061(5) -0.0077(6)
O5 0.0279(7) 0.0796(12) 0.0421(9) -0.0091(8) -0.0028(6) -0.0103(8)
O6 0.0371(8) 0.0471(9) 0.0329(9) -0.0076(6) 0.0147(7) -0.0011(6)
O7 0.0652(10) 0.0409(8) 0.0356(8) 0.0101(7) 0.0143(7) 0.0137(8)
N1 0.0278(8) 0.0309(8) 0.0295(8) 0.0040(6) 0.0055(6) -0.0007(6)
N2 0.0321(8) 0.0294(8) 0.0260(8) 0.0038(6) -0.0017(6) -0.0037(6)
N3 0.0235(8) 0.0365(9) 0.0293(9) -0.0021(6) 0.0039(7) 0.0012(6)
C1 0.0333(10) 0.0277(9) 0.0233(9) -0.0032(7) 0.0044(7) -0.0023(7)
C2 0.0292(9) 0.0266(9) 0.0246(9) -0.0024(7) 0.0012(7) 0.0000(7)
C3 0.0309(9) 0.0321(10) 0.0221(9) -0.0056(7) 0.0049(7) 0.0028(7)
C4 0.0241(9) 0.0289(9) 0.0245(10) 0.0009(7) 0.0046(7) 0.0017(7)
C5 0.0282(9) 0.0262(9) 0.0204(8) -0.0011(7) 0.0006(7) -0.0012(7)
C6 0.0316(10) 0.0241(9) 0.0211(9) -0.0008(6) 0.0048(7) 0.0006(7)
C7 0.0286(9) 0.0287(9) 0.0253(9) -0.0002(7) 0.0058(7) -0.0025(7)
C8 0.0336(10) 0.0255(9) 0.0210(9) -0.0009(7) 0.0054(7) -0.0021(7)
C9 0.0272(10) 0.0337(11) 0.0504(12) -0.0026(9) 0.0061(8) 0.0017(8)
C10 0.0405(11) 0.0307(10) 0.0497(12) -0.0040(9) 0.0102(9) 0.0001(9)
C11 0.0389(10) 0.0348(10) 0.0322(10) 0.0102(8) 0.0040(8) -0.0114(8)
C12 0.0287(10) 0.0482(12) 0.0327(10) 0.0085(9) 0.0082(8) -0.0028(8)
C13 0.0307(10) 0.0412(11) 0.0278(9) 0.0033(8) 0.0093(7) 0.0004(8)
C14 0.0420(11) 0.0417(11) 0.0288(10) 0.0039(8) -0.0071(8) -0.0163(9)
C15 0.0467(11) 0.0459(12) 0.0242(9) 0.0089(8) -0.0075(8) -0.0147(9)
C16 0.0344(10) 0.0285(10) 0.0300(9) 0.0057(8) 0.0016(7) -0.0053(8)
C17 0.0370(10) 0.0384(11) 0.0348(10) 0.0058(8) -0.0107(8) -0.0117(9)
C18 0.0391(11) 0.0388(11) 0.0272(9) 0.0076(8) -0.0097(8) -0.0100(9)

loop_
_atom_type_symbol
_atom_type_description
_atom_type_scat_dispersion_real
_atom_type_scat_dispersion_imag
_atom_type_scat_source
C C 0.0033 0.0016 'International Tables Vol C Tables 4.2.6.8 and 6.1.1.4'
H H 0.0000 0.0000 'International Tables Vol C Tables 4.2.6.8 and 6.1.1.4'
N N 0.0061 0.0033 'International Tables Vol C Tables 4.2.6.8 and 6.1.1.4'
O O 0.0106 0.0060 'International Tables Vol C Tables 4.2.6.8 and 6.1.1.4'
S S 0.1246 0.1234 'International Tables Vol C Tables 4.2.6.8 and 6.1.1.4'
Ni Ni 0.3393 1.1124 'International Tables Vol C Tables 4.2.6.8 and 6.1.1.4'

loop_
_geom_angle_atom_site_label_1
_geom_angle_atom_site_label_2
_geom_angle_atom_site_label_3
_geom_angle
_geom_angle_site_symmetry_1
_geom_angle_site_symmetry_3
_geom_angle_publ_flag
N2 Ni1 N2 91.83(9) 3_777 4_576 ?
N2 Ni1 O1 95.45(6) 3_777 2_657 ?
N2 Ni1 O1 105.95(6) 4_576 2_657 ?
N2 Ni1 O1 105.95(6) 3_777 . ?
N2 Ni1 O1 95.45(6) 4_576 . ?
O1 Ni1 O1 149.18(8) 2_657 . ?
N2 Ni1 O2 157.23(5) 3_777 2_657 ?
N2 Ni1 O2 93.41(6) 4_576 2_657 ?
O1 Ni1 O2 61.82(5) 2_657 2_657 ?
O1 Ni1 O2 95.59(5) . 2_657 ?
N2 Ni1 O2 93.41(6) 3_777 . ?
N2 Ni1 O2 157.23(5) 4_576 . ?
O1 Ni1 O2 95.59(5) 2_657 . ?
O1 Ni1 O2 61.81(5) . . ?
O2 Ni1 O2 90.28(8) 2_657 . ?
N2 Ni1 C1 103.97(6) 3_777 . ?
N2 Ni1 C1 126.74(6) 4_576 . ?
O1 Ni1 C1 122.21(6) 2_657 . ?
O1 Ni1 C1 31.39(6) . . ?
O2 Ni1 C1 90.51(6) 2_657 . ?
O2 Ni1 C1 30.66(5) . . ?
N2 Ni1 C1 126.74(6) 3_777 2_657 ?
N2 Ni1 C1 103.97(6) 4_576 2_657 ?
O1 Ni1 C1 31.39(6) 2_657 2_657 ?
O1 Ni1 C1 122.21(6) . 2_657 ?
O2 Ni1 C1 30.66(5) 2_657 2_657 ?
O2 Ni1 C1 90.52(6) . 2_657 ?
C1 Ni1 C1 105.78(9) . 2_657 ?
O3 Ni2 O3 177.64(8) . 2_656 ?
O3 Ni2 O7 90.69(6) . . ?
O3 Ni2 O7 91.02(6) 2_656 . ?
O3 Ni2 O7 91.02(6) . 2_656 ?
O3 Ni2 O7 90.68(6) 2_656 2_656 ?
O7 Ni2 O7 87.22(9) . 2_656 ?
O3 Ni2 N1 85.66(6) . . ?
O3 Ni2 N1 92.78(6) 2_656 . ?
O7 Ni2 N1 87.88(7) . . ?
O7 Ni2 N1 174.05(6) 2_656 . ?
O3 Ni2 N1 92.77(6) . 2_656 ?
O3 Ni2 N1 85.66(6) 2_656 2_656 ?
O7 Ni2 N1 174.05(6) . 2_656 ?
O7 Ni2 N1 87.88(7) 2_656 2_656 ?
N1 Ni2 N1 97.20(8) . 2_656 ?
C16 S1 C11 103.83(9) . . ?
C1 O1 Ni1 91.87(11) . . ?
C1 O2 Ni1 84.13(10) . . ?
C8 O3 Ni2 131.86(12) . . ?
Ni2 O7 H1W 107.4 . . ?
Ni2 O7 H2W 110.8 . . ?
H1W O7 H2W 111.5 . . ?
C9 N1 C13 116.83(17) . . ?
C9 N1 Ni2 119.05(12) . . ?
C13 N1 Ni2 123.52(13) . . ?
C14 N2 C18 117.25(16) . . ?
C14 N2 Ni1 122.89(12) . 3_777 ?
C18 N2 Ni1 119.85(12) . 3_777 ?
O6 N3 O5 123.51(16) . . ?
O6 N3 C4 118.50(16) . . ?
O5 N3 C4 117.99(16) . . ?
O2 C1 O1 121.22(16) . . ?
O2 C1 C2 121.44(16) . . ?
O1 C1 C2 117.32(16) . . ?
O2 C1 Ni1 65.20(10) . . ?
O1 C1 Ni1 56.73(9) . . ?
C2 C1 Ni1 168.15(13) . . ?
C3 C2 C7 119.48(16) . . ?
C3 C2 C1 118.34(15) . . ?
C7 C2 C1 122.17(16) . . ?
C4 C3 C2 119.07(16) . . ?
C4 C3 H3 120.5 . . ?
C2 C3 H3 120.5 . . ?
C3 C4 C5 122.75(17) . . ?
C3 C4 N3 117.17(16) . . ?
C5 C4 N3 120.06(16) . . ?
C4 C5 C6 117.89(17) . . ?
C4 C5 H5A 121.1 . . ?
C6 C5 H5A 121.1 . . ?
C7 C6 C5 119.89(16) . . ?
C7 C6 C8 120.37(16) . . ?
C5 C6 C8 119.69(16) . . ?
C2 C7 C6 120.77(16) . . ?
C2 C7 H7A 119.6 . . ?
C6 C7 H7A 119.6 . . ?
O4 C8 O3 126.48(16) . . ?
O4 C8 C6 119.10(16) . . ?
O3 C8 C6 114.40(15) . . ?
N1 C9 C10 123.77(18) . . ?
N1 C9 H9 118.1 . . ?
C10 C9 H9 118.1 . . ?
C11 C10 C9 118.58(19) . . ?
C11 C10 H10 120.7 . . ?
C9 C10 H10 120.7 . . ?
C10 C11 C12 118.64(18) . . ?
C10 C11 S1 119.17(17) . . ?
C12 C11 S1 121.94(16) . . ?
C13 C12 C11 118.80(18) . . ?
C13 C12 H12 120.6 . . ?
C11 C12 H12 120.6 . . ?
N1 C13 C12 123.34(18) . . ?
N1 C13 H13 118.3 . . ?
C12 C13 H13 118.3 . . ?
N2 C14 C15 123.54(17) . . ?
N2 C14 H14 118.2 . . ?
C15 C14 H14 118.2 . . ?
C14 C15 C16 118.45(17) . . ?
C14 C15 H15 120.8 . . ?
C16 C15 H15 120.8 . . ?
C17 C16 C15 118.66(17) . . ?
C17 C16 S1 125.21(15) . . ?
C15 C16 S1 116.08(14) . . ?
C18 C17 C16 118.57(17) . . ?
C18 C17 H17 120.7 . . ?
C16 C17 H17 120.7 . . ?
N2 C18 C17 123.52(17) . . ?
N2 C18 H18 118.2 . . ?
C17 C18 H18 118.2 . . ?

loop_
_geom_bond_atom_site_label_1
_geom_bond_atom_site_label_2
_geom_bond_distance
_geom_bond_site_symmetry_2
_geom_bond_publ_flag
Ni1 N2 2.0369(15) 3_777 ?
Ni1 N2 2.0369(15) 4_576 ?
Ni1 O1 2.0456(13) 2_657 ?
Ni1 O1 2.0456(13) . ?
Ni1 O2 2.2315(13) 2_657 ?
Ni1 O2 2.2315(13) . ?
Ni1 C1 2.4453(18) . ?
Ni1 C1 2.4453(18) 2_657 ?
Ni2 O3 2.0276(14) . ?
Ni2 O3 2.0277(14) 2_656 ?
Ni2 O7 2.1229(15) . ?
Ni2 O7 2.1229(15) 2_656 ?
Ni2 N1 2.1286(16) . ?
Ni2 N1 2.1286(16) 2_656 ?
S1 C16 1.7600(19) . ?
S1 C11 1.789(2) . ?
O1 C1 1.274(2) . ?
O2 C1 1.254(2) . ?
O3 C8 1.267(2) . ?
O4 C8 1.245(2) . ?
O5 N3 1.229(2) . ?
O6 N3 1.222(2) . ?
O7 H1W 0.8351 . ?
O7 H2W 0.8283 . ?
N1 C9 1.334(3) . ?
N1 C13 1.351(2) . ?
N2 C14 1.336(2) . ?
N2 C18 1.339(2) . ?
N2 Ni1 2.0369(15) 3_777 ?
N3 C4 1.476(2) . ?
C1 C2 1.499(2) . ?
C2 C3 1.385(3) . ?
C2 C7 1.393(2) . ?
C3 C4 1.380(3) . ?
C3 H3 0.9300 . ?
C4 C5 1.386(3) . ?
C5 C6 1.397(3) . ?
C5 H5A 0.9300 . ?
C6 C7 1.394(3) . ?
C6 C8 1.521(2) . ?
C7 H7A 0.9300 . ?
C9 C10 1.388(3) . ?
C9 H9 0.9300 . ?
C10 C11 1.385(3) . ?
C10 H10 0.9300 . ?
C11 C12 1.386(3) . ?
C12 C13 1.382(3) . ?
C12 H12 0.9300 . ?
C13 H13 0.9300 . ?
C14 C15 1.382(3) . ?
C14 H14 0.9300 . ?
C15 C16 1.388(3) . ?
C15 H15 0.9300 . ?
C16 C17 1.388(3) . ?
C17 C18 1.379(3) . ?
C17 H17 0.9300 . ?
C18 H18 0.9300 . ?

loop_
_geom_hbond_atom_site_label_D
_geom_hbond_atom_site_label_H
_geom_hbond_atom_site_label_A
_geom_hbond_distance_DH
_geom_hbond_distance_HA
_geom_hbond_distance_DA
_geom_hbond_angle_DHA
_geom_hbond_site_symmetry_A
O7 H1W O4 0.84 1.91 2.690(2) 153.9 2_656

loop_
_geom_torsion_atom_site_label_1
_geom_torsion_atom_site_label_2
_geom_torsion_atom_site_label_3
_geom_torsion_atom_site_label_4
_geom_torsion
_geom_torsion_site_symmetry_1
_geom_torsion_site_symmetry_2
_geom_torsion_site_symmetry_3
_geom_torsion_site_symmetry_4
_geom_torsion_publ_flag
N2 Ni1 O1 C1 90.78(12) 3_777 . . . ?
N2 Ni1 O1 C1 -175.74(11) 4_576 . . . ?
O1 Ni1 O1 C1 -41.43(10) 2_657 . . . ?
O2 Ni1 O1 C1 -81.77(11) 2_657 . . . ?
O2 Ni1 O1 C1 5.54(10) . . . . ?
C1 Ni1 O1 C1 -65.46(15) 2_657 . . . ?
N2 Ni1 O2 C1 -111.94(11) 3_777 . . . ?
N2 Ni1 O2 C1 -9.0(2) 4_576 . . . ?
O1 Ni1 O2 C1 152.23(11) 2_657 . . . ?
O1 Ni1 O2 C1 -5.66(10) . . . . ?
O2 Ni1 O2 C1 90.53(11) 2_657 . . . ?
C1 Ni1 O2 C1 121.20(11) 2_657 . . . ?
O3 Ni2 O3 C8 123.24(18) 2_656 . . . ?
O7 Ni2 O3 C8 -100.34(19) . . . . ?
O7 Ni2 O3 C8 -13.10(19) 2_656 . . . ?
N1 Ni2 O3 C8 171.84(19) . . . . ?
N1 Ni2 O3 C8 74.82(19) 2_656 . . . ?
O3 Ni2 N1 C9 -39.45(15) . . . . ?
O3 Ni2 N1 C9 138.78(15) 2_656 . . . ?
O7 Ni2 N1 C9 -130.30(15) . . . . ?
O7 Ni2 N1 C9 -95.7(5) 2_656 . . . ?
N1 Ni2 N1 C9 52.80(13) 2_656 . . . ?
O3 Ni2 N1 C13 131.41(15) . . . . ?
O3 Ni2 N1 C13 -50.36(14) 2_656 . . . ?
O7 Ni2 N1 C13 40.56(14) . . . . ?
O7 Ni2 N1 C13 75.2(6) 2_656 . . . ?
N1 Ni2 N1 C13 -136.33(16) 2_656 . . . ?
Ni1 O2 C1 O1 9.39(17) . . . . ?
Ni1 O2 C1 C2 -168.86(16) . . . . ?
Ni1 O1 C1 O2 -10.21(18) . . . . ?
Ni1 O1 C1 C2 168.11(14) . . . . ?
N2 Ni1 C1 O2 72.58(12) 3_777 . . . ?
N2 Ni1 C1 O2 175.68(10) 4_576 . . . ?
O1 Ni1 C1 O2 -33.23(13) 2_657 . . . ?
O1 Ni1 C1 O2 170.39(17) . . . . ?
O2 Ni1 C1 O2 -89.68(12) 2_657 . . . ?
C1 Ni1 C1 O2 -62.73(10) 2_657 . . . ?
N2 Ni1 C1 O1 -97.81(11) 3_777 . . . ?
N2 Ni1 C1 O1 5.29(13) 4_576 . . . ?
O1 Ni1 C1 O1 156.38(9) 2_657 . . . ?
O2 Ni1 C1 O1 99.93(11) 2_657 . . . ?
O2 Ni1 C1 O1 -170.39(17) . . . . ?
C1 Ni1 C1 O1 126.88(12) 2_657 . . . ?
N2 Ni1 C1 C2 -160.8(6) 3_777 . . . ?
N2 Ni1 C1 C2 -57.7(7) 4_576 . . . ?
O1 Ni1 C1 C2 93.4(6) 2_657 . . . ?
O1 Ni1 C1 C2 -63.0(6) . . . . ?
O2 Ni1 C1 C2 36.9(6) 2_657 . . . ?
O2 Ni1 C1 C2 126.6(7) . . . . ?
C1 Ni1 C1 C2 63.9(6) 2_657 . . . ?
O2 C1 C2 C3 142.81(19) . . . . ?
O1 C1 C2 C3 -35.5(2) . . . . ?
Ni1 C1 C2 C3 21.5(7) . . . . ?
O2 C1 C2 C7 -37.7(3) . . . . ?
O1 C1 C2 C7 143.98(18) . . . . ?
Ni1 C1 C2 C7 -159.0(6) . . . . ?
C7 C2 C3 C4 -0.4(3) . . . . ?
C1 C2 C3 C4 179.06(16) . . . . ?
C2 C3 C4 C5 -2.9(3) . . . . ?
C2 C3 C4 N3 178.50(17) . . . . ?
O6 N3 C4 C3 -18.3(2) . . . . ?
O5 N3 C4 C3 161.29(18) . . . . ?
O6 N3 C4 C5 163.06(17) . . . . ?
O5 N3 C4 C5 -17.4(3) . . . . ?
C3 C4 C5 C6 3.2(3) . . . . ?
N3 C4 C5 C6 -178.21(16) . . . . ?
C4 C5 C6 C7 -0.3(3) . . . . ?
C4 C5 C6 C8 -177.64(16) . . . . ?
C3 C2 C7 C6 3.3(3) . . . . ?
C1 C2 C7 C6 -176.17(16) . . . . ?
C5 C6 C7 C2 -2.9(3) . . . . ?
C8 C6 C7 C2 174.41(17) . . . . ?
Ni2 O3 C8 O4 9.9(3) . . . . ?
Ni2 O3 C8 C6 -168.71(12) . . . . ?
C7 C6 C8 O4 176.98(17) . . . . ?
C5 C6 C8 O4 -5.7(3) . . . . ?
C7 C6 C8 O3 -4.3(3) . . . . ?
C5 C6 C8 O3 173.06(17) . . . . ?
C13 N1 C9 C10 -1.5(3) . . . . ?
Ni2 N1 C9 C10 169.95(17) . . . . ?
N1 C9 C10 C11 0.0(3) . . . . ?
C9 C10 C11 C12 1.3(3) . . . . ?
C9 C10 C11 S1 -173.13(16) . . . . ?
C16 S1 C11 C10 -110.60(17) . . . . ?
C16 S1 C11 C12 75.13(18) . . . . ?
C10 C11 C12 C13 -1.1(3) . . . . ?
S1 C11 C12 C13 173.17(15) . . . . ?
C9 N1 C13 C12 1.7(3) . . . . ?
Ni2 N1 C13 C12 -169.32(15) . . . . ?
C11 C12 C13 N1 -0.4(3) . . . . ?
C18 N2 C14 C15 -0.3(3) . . . . ?
Ni1 N2 C14 C15 -179.30(17) 3_777 . . . ?
N2 C14 C15 C16 -0.4(3) . . . . ?
C14 C15 C16 C17 1.3(3) . . . . ?
C14 C15 C16 S1 -176.28(17) . . . . ?
C11 S1 C16 C17 12.7(2) . . . . ?
C11 S1 C16 C15 -169.88(17) . . . . ?
C15 C16 C17 C18 -1.5(3) . . . . ?
S1 C16 C17 C18 175.84(17) . . . . ?
C14 N2 C18 C17 0.0(3) . . . . ?
Ni1 N2 C18 C17 179.11(16) 3_777 . . . ?
C16 C17 C18 N2 0.9(3) . . . . ?
